data_2239203
loop_
_publ_author_name
'Held, Peter'

_publ_section_title
;
 Dimethylammonium tetraaqua(hydrogensulfato)sulfatocuprate(II)
;
_journal_coeditor_code WM5006
_journal_issue 4
_journal_name_full 'Acta Crystallographica Section E'
_journal_page_first m119
_journal_paper_doi 10.1107/S1600536814004486
_journal_volume 70
_journal_year 2014
_chemical_formula_iupac '(C2 H8 N) [Cu (HS O4) (S O4) (H2 O)4]'
_chemical_formula_moiety 'C2 H8 N +, Cu H9 O12 S2 -'
_chemical_formula_structural '[(N H2 (C H3)2) Cu(H2 O)4 (S O4)(HS O4)]'
_chemical_formula_sum 'C2 H17 Cu N O12 S2'
_chemical_formula_weight 374.8
_chemical_name_common
;
Dimethylammonium copper sulfate tetrahydrate
;
_chemical_name_systematic
;
Dimethylammonium tetraaqua(hydrogensulfato)sulfatocuprate(II)
;
_space_group_IT_number 61
_symmetry_cell_setting orthorhombic
_symmetry_space_group_name_Hall '-P 2ac 2ab'
_symmetry_space_group_name_H-M 'P b c a'
_atom_sites_solution_hydrogens geom
_atom_sites_solution_primary direct
_atom_sites_solution_secondary difmap
_audit_creation_method SHELXL-97
_cell_angle_alpha 90.00
_cell_angle_beta 90.00
_cell_angle_gamma 90.00
_cell_formula_units_Z 8
_cell_length_a 7.1825(9)
_cell_length_b 17.9973(15)
_cell_length_c 19.410(3)
_cell_measurement_reflns_used 25
_cell_measurement_temperature 295(2)
_cell_measurement_theta_max 25.96
_cell_measurement_theta_min 20.98
_cell_volume 2509.0(5)
_computing_cell_refinement '<i>CAD-4</i> (Enraf--Nonius, 1989)'
_computing_data_collection '<i>CAD-4</i> (Enraf--Nonius, 1989)'
_computing_data_reduction 'WinGX (Farrugia, 2012)'
_computing_molecular_graphics 'ATOMS (Dowty, 2002) and ORTEP-3 for Windows (Farrugia, 2012)'
_computing_publication_material 'publCIF (Westrip, 2010)'
_computing_structure_refinement 'SHELXL97 (Sheldrick, 2008)'
_computing_structure_solution 'SIR97 (Altomare <i>et al.</i>, 1999)'
_diffrn_ambient_temperature 295(2)
_diffrn_measured_fraction_theta_full 0.998
_diffrn_measured_fraction_theta_max 0.998
_diffrn_measurement_device 'four-circle diffractometer'
_diffrn_measurement_device_type 'Nonius MACH3'
_diffrn_measurement_method \w/2\q
_diffrn_radiation_monochromator graphite
_diffrn_radiation_source 'fine-focus sealed tube'
_diffrn_radiation_type MoK\a
_diffrn_radiation_wavelength 0.71073
_diffrn_reflns_av_R_equivalents 0.0548
_diffrn_reflns_av_sigmaI/netI 0.0714
_diffrn_reflns_limit_h_max 0
_diffrn_reflns_limit_h_min -10
_diffrn_reflns_limit_k_max 0
_diffrn_reflns_limit_k_min -25
_diffrn_reflns_limit_l_max 27
_diffrn_reflns_limit_l_min -27
_diffrn_reflns_number 7482
_diffrn_reflns_theta_full 30.43
_diffrn_reflns_theta_max 30.43
_diffrn_reflns_theta_min 2.26
_diffrn_standards_decay_% -1.40
_diffrn_standards_interval_count 100
_diffrn_standards_interval_time 60
_diffrn_standards_number 3
_exptl_absorpt_coefficient_mu 2.132
_exptl_absorpt_correction_T_max 0.9991
_exptl_absorpt_correction_T_min 0.9596
_exptl_absorpt_correction_type psi-scan
_exptl_absorpt_process_details '(North <i>et al.</i>, 1968)'
_exptl_crystal_colour 'light blue'
_exptl_crystal_density_diffrn 1.985
_exptl_crystal_density_method 'not measured'
_exptl_crystal_description parallelepiped
_exptl_crystal_F_000 1544
_exptl_crystal_size_max 0.29
_exptl_crystal_size_mid 0.27
_exptl_crystal_size_min 0.25
_refine_diff_density_max 0.738
_refine_diff_density_min -0.438
_refine_ls_extinction_coef 0.0081(3)
_refine_ls_extinction_expression Fc^*^=kFc[1+0.001xFc^2^\l^3^/sin(2\q)]^-1/4^
_refine_ls_extinction_method 'SHELXL97 (Sheldrick, 2008)'
_refine_ls_goodness_of_fit_ref 0.972
_refine_ls_hydrogen_treatment mixed
_refine_ls_matrix_type full
_refine_ls_number_parameters 196
_refine_ls_number_reflns 3801
_refine_ls_number_restraints 8
_refine_ls_restrained_S_all 0.972
_refine_ls_R_factor_all 0.0921
_refine_ls_R_factor_gt 0.0320
_refine_ls_shift/su_max 0.001
_refine_ls_shift/su_mean 0.000
_refine_ls_structure_factor_coef Fsqd
_refine_ls_weighting_details 'calc w=1/[\s^2^(Fo^2^)+(0.0423P)^2^+0.4413P] where P=(Fo^2^+2Fc^2^)/3'
_refine_ls_weighting_scheme calc
_refine_ls_wR_factor_gt 0.0753
_refine_ls_wR_factor_ref 0.0917
_reflns_number_gt 2231
_reflns_number_total 3801
_reflns_threshold_expression I>2\s(I)
_cod_data_source_file wm5006sup1.cf
_cod_data_source_block I
_cod_original_cell_volume 2509.0(6)
_cod_original_formula_sum 'C2 H17 Cu1 N1 O12 S2'
_cod_database_code 2239203
_cod_database_fobs_code 2239203

loop_
_symmetry_equiv_pos_as_xyz
'x, y, z'
'-x+1/2, -y, z+1/2'
'x+1/2, -y+1/2, -z'
'-x, y+1/2, -z+1/2'
'-x, -y, -z'
'x-1/2, y, -z-1/2'
'-x-1/2, y-1/2, z'
'x, -y-1/2, z-1/2'

loop_
_atom_site_type_symbol
_atom_site_label
_atom_site_fract_x
_atom_site_fract_y
_atom_site_fract_z
_atom_site_U_iso_or_equiv
_atom_site_adp_type
_atom_site_calc_flag
_atom_site_refinement_flags
_atom_site_occupancy
_atom_site_symmetry_multiplicity
Cu Cu 0.73284(4) 0.015242(18) 0.126573(17) 0.01956(10) Uani d . 1 1
O O1 0.8740(3) 0.07478(12) 0.19257(11) 0.0228(4) Uani d D 1 1
O O2 0.5919(3) -0.02976(12) 0.20235(11) 0.0253(5) Uani d D 1 1
O O3 0.8752(3) 0.06422(15) 0.05293(11) 0.0293(5) Uani d D 1 1
O O4 0.5959(3) -0.04258(14) 0.06014(12) 0.0312(5) Uani d D 1 1
S S1 0.31024(8) 0.11572(4) 0.11869(4) 0.01745(14) Uani d . 1 1
O O11 0.5141(3) 0.12213(11) 0.11860(11) 0.0278(5) Uani d . 1 1
O O12 0.2463(3) 0.07405(15) 0.17900(12) 0.0422(6) Uani d . 1 1
O O13 0.2226(3) 0.18941(12) 0.11961(17) 0.0566(9) Uani d . 1 1
O O14 0.2441(3) 0.07687(16) 0.05733(11) 0.0425(7) Uani d . 1 1
S S2 1.14451(9) -0.12021(4) 0.13213(4) 0.01923(15) Uani d . 1 1
O O21 1.0717(3) -0.20091(11) 0.13532(13) 0.0376(6) Uani d . 1 1
H H21 1.1602 -0.2297 0.1359 0.056 Uiso calc R 1 1
O O22 0.9771(3) -0.07646(12) 0.13129(14) 0.0397(6) Uani d . 1 1
O O23 1.2575(3) -0.11363(13) 0.07020(10) 0.0326(5) Uani d . 1 1
O O24 1.2594(3) -0.10790(13) 0.19321(10) 0.0305(5) Uani d . 1 1
N N3 -0.3234(4) -0.27683(14) 0.12215(14) 0.0310(6) Uani d . 1 1
H H3A -0.2138 -0.3010 0.1241 0.037 Uiso calc R 1 1
H H3B -0.4141 -0.3113 0.1212 0.037 Uiso calc R 1 1
C C1 -0.3443(6) -0.2325(2) 0.1854(2) 0.0477(10) Uani d . 1 1
H H1A -0.3395 -0.2647 0.2248 0.072 Uiso calc R 1 1
H H1B -0.4617 -0.2070 0.1845 0.072 Uiso calc R 1 1
H H1C -0.2452 -0.1968 0.1881 0.072 Uiso calc R 1 1
C C2 -0.3304(6) -0.2343(2) 0.0576(2) 0.0465(10) Uani d . 1 1
H H2A -0.3167 -0.2676 0.0192 0.070 Uiso calc R 1 1
H H2B -0.2312 -0.1986 0.0570 0.070 Uiso calc R 1 1
H H2C -0.4478 -0.2091 0.0543 0.070 Uiso calc R 1 1
H H1D 0.841(5) 0.0743(19) 0.2340(11) 0.044(12) Uiso d D 1 1
H H1E 0.992(3) 0.075(2) 0.193(2) 0.052(14) Uiso d D 1 1
H H2D 0.651(4) -0.0538(16) 0.2328(13) 0.026(9) Uiso d D 1 1
H H2E 0.489(4) -0.051(2) 0.198(2) 0.053(13) Uiso d D 1 1
H H3D 0.827(5) 0.077(2) 0.0141(13) 0.056(13) Uiso d D 1 1
H H3E 0.994(3) 0.063(2) 0.050(2) 0.040(11) Uiso d D 1 1
H H4D 0.490(3) -0.062(2) 0.062(2) 0.058(14) Uiso d D 1 1
H H4E 0.637(6) -0.054(2) 0.0194(13) 0.072(15) Uiso d D 1 1

loop_
_atom_site_aniso_label
_atom_site_aniso_U_11
_atom_site_aniso_U_22
_atom_site_aniso_U_33
_atom_site_aniso_U_12
_atom_site_aniso_U_13
_atom_site_aniso_U_23
Cu 0.01968(17) 0.02313(17) 0.01587(14) -0.00449(13) 0.00006(14) 0.00032(16)
O1 0.0208(11) 0.0291(11) 0.0184(10) -0.0035(9) -0.0013(8) -0.0016(9)
O2 0.0204(11) 0.0325(13) 0.0230(10) -0.0041(10) -0.0013(8) 0.0079(9)
O3 0.0179(11) 0.0488(15) 0.0212(10) -0.0047(11) -0.0006(9) 0.0110(10)
O4 0.0244(12) 0.0445(14) 0.0247(11) -0.0111(11) 0.0019(9) -0.0131(10)
S1 0.0138(3) 0.0171(3) 0.0214(3) 0.0002(2) -0.0004(2) -0.0004(3)
O11 0.0145(8) 0.0256(10) 0.0433(13) -0.0021(7) -0.0001(9) 0.0009(10)
O12 0.0254(12) 0.0729(19) 0.0283(11) -0.0128(13) -0.0034(10) 0.0189(12)
O13 0.0242(11) 0.0190(10) 0.127(3) 0.0033(9) -0.0063(16) -0.0017(15)
O14 0.0236(11) 0.0750(19) 0.0288(11) -0.0113(13) 0.0038(10) -0.0206(12)
S2 0.0168(3) 0.0172(3) 0.0237(3) 0.0008(2) -0.0003(3) -0.0003(3)
O21 0.0240(10) 0.0198(10) 0.0689(16) -0.0024(8) 0.0041(11) -0.0010(11)
O22 0.0227(10) 0.0305(12) 0.0658(16) 0.0115(9) -0.0030(12) -0.0021(13)
O23 0.0296(11) 0.0438(13) 0.0244(10) -0.0043(12) 0.0014(9) 0.0018(9)
O24 0.0281(11) 0.0400(12) 0.0233(10) -0.0026(11) -0.0024(9) -0.0032(9)
N3 0.0294(12) 0.0226(11) 0.0411(15) 0.0025(10) 0.0030(12) -0.0047(12)
C1 0.037(2) 0.053(2) 0.053(2) -0.0009(19) 0.0071(18) -0.023(2)
C2 0.046(3) 0.039(2) 0.055(2) -0.0008(19) -0.0074(19) 0.0110(19)

loop_
_atom_type_symbol
_atom_type_description
_atom_type_scat_dispersion_real
_atom_type_scat_dispersion_imag
_atom_type_scat_source
C C 0.0033 0.0016 'International Tables Vol C Tables 4.2.6.8 and 6.1.1.4'
H H 0.0000 0.0000 'International Tables Vol C Tables 4.2.6.8 and 6.1.1.4'
N N 0.0061 0.0033 'International Tables Vol C Tables 4.2.6.8 and 6.1.1.4'
O O 0.0106 0.0060 'International Tables Vol C Tables 4.2.6.8 and 6.1.1.4'
S S 0.1246 0.1234 'International Tables Vol C Tables 4.2.6.8 and 6.1.1.4'
Cu Cu 0.3201 1.2651 'International Tables Vol C Tables 4.2.6.8 and 6.1.1.4'

loop_
_geom_angle_atom_site_label_1
_geom_angle_atom_site_label_2
_geom_angle_atom_site_label_3
_geom_angle
O4 Cu O1 178.97(10)
O4 Cu O2 90.88(10)
O1 Cu O2 90.15(9)
O4 Cu O3 91.21(11)
O1 Cu O3 87.76(9)
O2 Cu O3 177.57(10)
O4 Cu O22 91.55(10)
O1 Cu O22 88.45(9)
O2 Cu O22 93.69(9)
O3 Cu O22 87.49(10)
O4 Cu O11 93.07(9)
O1 Cu O11 86.81(8)
O2 Cu O11 92.29(8)
O3 Cu O11 86.36(9)
O22 Cu O11 172.37(7)
Cu O1 H1D 118(3)
Cu O1 H1E 122(3)
H1D O1 H1E 106(4)
Cu O2 H2D 118(2)
Cu O2 H2E 125(3)
H2D O2 H2E 106(4)
Cu O3 H3D 123(3)
Cu O3 H3E 123(3)
H3D O3 H3E 111(4)
Cu O4 H4D 132(3)
Cu O4 H4E 124(3)
H4D O4 H4E 104(4)
O14 S1 O12 107.74(15)
O14 S1 O13 107.63(17)
O12 S1 O13 108.58(17)
O14 S1 O11 111.16(14)
O12 S1 O11 110.73(14)
O13 S1 O11 110.88(13)
S1 O11 Cu 124.65(12)
O22 S2 O23 114.37(15)
O22 S2 O24 113.48(15)
O23 S2 O24 110.06(12)
O22 S2 O21 103.44(13)
O23 S2 O21 107.35(14)
O24 S2 O21 107.53(14)
S2 O21 H21 109.5
S2 O22 Cu 169.84(15)
C2 N3 C1 115.2(3)
C2 N3 H3A 108.5
C1 N3 H3A 108.5
C2 N3 H3B 108.5
C1 N3 H3B 108.5
H3A N3 H3B 107.5
N3 C1 H1A 109.5
N3 C1 H1B 109.5
H1A C1 H1B 109.5
N3 C1 H1C 109.5
H1A C1 H1C 109.5
H1B C1 H1C 109.5
N3 C2 H2A 109.5
N3 C2 H2B 109.5
H2A C2 H2B 109.5
N3 C2 H2C 109.5
H2A C2 H2C 109.5
H2B C2 H2C 109.5

loop_
_geom_bond_atom_site_label_1
_geom_bond_atom_site_label_2
_geom_bond_distance
Cu O4 1.927(2)
Cu O1 1.954(2)
Cu O2 1.961(2)
Cu O3 1.966(2)
Cu O22 2.410(2)
Cu O11 2.489(2)
O1 H1D 0.838(18)
O1 H1E 0.846(18)
O2 H2D 0.848(18)
O2 H2E 0.837(19)
O3 H3D 0.857(18)
O3 H3E 0.852(18)
O4 H4D 0.843(18)
O4 H4E 0.869(19)
S1 O14 1.461(2)
S1 O12 1.464(2)
S1 O13 1.468(2)
S1 O11 1.4689(19)
S2 O22 1.438(2)
S2 O23 1.455(2)
S2 O24 1.461(2)
S2 O21 1.545(2)
O21 H21 0.8200
N3 C2 1.470(5)
N3 C1 1.471(4)
N3 H3A 0.9000
N3 H3B 0.9000
C1 H1A 0.9600
C1 H1B 0.9600
C1 H1C 0.9600
C2 H2A 0.9600
C2 H2B 0.9600
C2 H2C 0.9600

loop_
_geom_hbond_atom_site_label_D
_geom_hbond_atom_site_label_H
_geom_hbond_atom_site_label_A
_geom_hbond_site_symmetry_A
_geom_hbond_distance_DH
_geom_hbond_distance_HA
_geom_hbond_distance_DA
_geom_hbond_angle_DHA
N3 H3B O13 7 0.90 2.22 2.932(4) 136.1
N3 H3A O11 7_655 0.90 2.00 2.871(3) 164.0
O1 H1D O12 6_656 0.838(18) 1.821(19) 2.656(3) 175(4)
O1 H1E O12 1_655 0.846(18) 1.85(2) 2.687(3) 171(4)
O2 H2D O24 6_556 0.848(18) 1.901(18) 2.745(3) 174(3)
O2 H2E O24 1_455 0.837(19) 1.943(19) 2.777(3) 174(4)
O3 H3D O23 5_755 0.857(18) 1.870(19) 2.722(3) 173(4)
O3 H3E O14 1_655 0.852(18) 1.82(2) 2.661(3) 167(4)
O4 H4D O23 1_455 0.843(18) 1.912(19) 2.753(3) 175(4)
O4 H4E O14 5_655 0.869(19) 1.76(2) 2.627(3) 171(5)
O21 H21 O13 7_755 0.82 1.71 2.484(3) 156.4
